data_4337338
loop_
_publ_author_name
'Abtab, Sk Md Towsif'
'Majee, Mithun Chandra'
'Maity, Manoranjan'
'Titi\<s, J\'an'
'Bo\<ca, Roman'
'Chaudhury, Muktimoy'

_publ_section_title
;
 Tetranuclear Hetero-Metal [Co(II)2Ln(III)2] (Ln = Gd, Tb, Dy, Ho, La)
 Complexes Involving Carboxylato Bridges in a Rare \m4-\h(2):\h(2) Mode:
 Synthesis, Crystal Structures, and Magnetic Properties.
;
_journal_issue 3
_journal_name_full 'Inorganic chemistry'
_journal_page_first 1295
_journal_page_last 1306
_journal_paper_doi 10.1021/ic401484d
_journal_volume 53
_journal_year 2014
_chemical_formula_sum 'C78 H74 Co2 F24 Ho2 N4 O16'
_chemical_formula_weight 2227.13
_chemical_name_systematic
; 
 ? 
;
_space_group_IT_number 9
_symmetry_cell_setting monoclinic
_symmetry_space_group_name_Hall 'C -2yc'
_symmetry_space_group_name_H-M 'C 1 c 1'
_atom_sites_solution_hydrogens geom
_atom_sites_solution_primary direct
_atom_sites_solution_secondary difmap
_audit_creation_method SHELXL-97
_cell_angle_alpha 90.00
_cell_angle_beta 100.334(2)
_cell_angle_gamma 90.00
_cell_formula_units_Z 4
_cell_length_a 12.4729(8)
_cell_length_b 31.218(2)
_cell_length_c 23.1884(15)
_cell_measurement_temperature 298(2)
_cell_volume 8882.6(10)
_computing_cell_refinement 'BRUKER APEX II'
_computing_data_collection 'BRUKER APEX II'
_computing_data_reduction 'BRUKER APEX II'
_computing_molecular_graphics 'MERCURY 2.2, PLATON-97'
_computing_publication_material 'MERCURY 2.2, PLATON-97'
_computing_structure_refinement 'SHELXL-97 (Sheldrick, 1997)'
_computing_structure_solution 'SHELXS-97 (Sheldrick, 1990)'
_diffrn_ambient_temperature 298(2)
_diffrn_measured_fraction_theta_full 0.996
_diffrn_measured_fraction_theta_max 0.996
_diffrn_measurement_device_type 'CCD AREA DETECTOR'
_diffrn_measurement_method OMEGA-SCAN
_diffrn_radiation_monochromator graphite
_diffrn_radiation_source 'fine-focus sealed tube'
_diffrn_radiation_type MoK\a
_diffrn_radiation_wavelength 0.71073
_diffrn_reflns_av_R_equivalents 0.0430
_diffrn_reflns_av_sigmaI/netI 0.0542
_diffrn_reflns_limit_h_max 14
_diffrn_reflns_limit_h_min -14
_diffrn_reflns_limit_k_max 36
_diffrn_reflns_limit_k_min -35
_diffrn_reflns_limit_l_max 27
_diffrn_reflns_limit_l_min -27
_diffrn_reflns_number 39769
_diffrn_reflns_theta_full 24.55
_diffrn_reflns_theta_max 24.55
_diffrn_reflns_theta_min 1.30
_exptl_absorpt_coefficient_mu 2.242
_exptl_absorpt_correction_T_max 0.7442
_exptl_absorpt_correction_T_min 0.6626
_exptl_absorpt_correction_type multi-scan
_exptl_absorpt_process_details SADABS
_exptl_crystal_colour 'orange brown'
_exptl_crystal_density_diffrn 1.665
_exptl_crystal_density_method 'not measured'
_exptl_crystal_description block
_exptl_crystal_F_000 4408
_exptl_crystal_size_max 0.20
_exptl_crystal_size_mid 0.17
_exptl_crystal_size_min 0.14
_refine_diff_density_max 0.717
_refine_diff_density_min -0.357
_refine_diff_density_rms 0.076
_refine_ls_abs_structure_details 'Flack H D (1983), Acta Cryst. A39, 876-881'
_refine_ls_abs_structure_Flack 0.476(10)
_refine_ls_extinction_method none
_refine_ls_goodness_of_fit_ref 0.905
_refine_ls_hydrogen_treatment constr
_refine_ls_matrix_type full
_refine_ls_number_parameters 1147
_refine_ls_number_reflns 14227
_refine_ls_number_restraints 2
_refine_ls_restrained_S_all 0.905
_refine_ls_R_factor_all 0.0613
_refine_ls_R_factor_gt 0.0451
_refine_ls_shift/su_max 0.000
_refine_ls_shift/su_mean 0.000
_refine_ls_structure_factor_coef Fsqd
_refine_ls_weighting_details 'calc w=1/[\s^2^(Fo^2^)+(0.1000P)^2^+0.0000P] where P=(Fo^2^+2Fc^2^)/3'
_refine_ls_weighting_scheme calc
_refine_ls_wR_factor_gt 0.1207
_refine_ls_wR_factor_ref 0.1349
_reflns_number_gt 11400
_reflns_number_total 14227
_reflns_threshold_expression >2sigma(I)
_cod_data_source_file ic401484d_si_002.cif
_cod_data_source_block 4_Co2Ho2
_cod_depositor_comments
;
The following automatic conversions were performed:

'_symmetry_cell_setting' value 'Monoclinic' changed to 'monoclinic'
according to
/usr/data/users/saulius/automatic-downloads/current/ACS/lib/dictionaries/cif_core.dic
dictionary named 'cif_core.dic' version 2.4.2 from
2011-04-26.

'_exptl_absorpt_correction_type' value 'MULTI-SCAN'
changed to 'multi-scan' according to
/usr/data/users/saulius/automatic-downloads/current/ACS/lib/dictionaries/cif_core.dic
dictionary named 'cif_core.dic' version 2.4.2 from 2011-04-26.

Automatic conversion script
Id: cif_fix_values 2281 2013-09-26 08:29:07Z andrius 
;
_cod_original_sg_symbol_H-M Cc
_cod_database_code 4337338

loop_
_symmetry_equiv_pos_as_xyz
'x, y, z'
'x, -y, z+1/2'
'x+1/2, y+1/2, z'
'x+1/2, -y+1/2, z+1/2'

loop_
_atom_site_label
_atom_site_type_symbol
_atom_site_fract_x
_atom_site_fract_y
_atom_site_fract_z
_atom_site_U_iso_or_equiv
_atom_site_adp_type
_atom_site_occupancy
_atom_site_symmetry_multiplicity
_atom_site_calc_flag
_atom_site_refinement_flags
Ho1 Ho 0.33137(3) 0.230677(14) 0.260573(18) 0.05351(13) Uani 1 1 d .
Ho2 Ho 0.39536(3) 0.060422(15) 0.309663(19) 0.05894(14) Uani 1 1 d .
Co1 Co 0.50813(9) 0.16182(4) 0.35650(5) 0.0456(3) Uani 1 1 d .
Co2 Co 0.21568(10) 0.12922(5) 0.21250(5) 0.0557(3) Uani 1 1 d .
O16 O 0.2604(5) 0.1173(2) 0.3094(3) 0.0567(15) Uani 1 1 d .
O15 O 0.3301(5) 0.1798(2) 0.3396(2) 0.0520(14) Uani 1 1 d .
O13 O 0.4860(5) 0.1221(2) 0.2745(3) 0.0549(15) Uani 1 1 d .
O14 O 0.3749(5) 0.1648(2) 0.2155(2) 0.0554(15) Uani 1 1 d .
O1 O 0.4733(5) 0.10343(19) 0.3876(2) 0.0529(14) Uani 1 1 d .
O4 O 0.4179(6) 0.2975(3) 0.2630(4) 0.082(2) Uani 1 1 d .
O3 O 0.2864(7) 0.2703(3) 0.3378(3) 0.077(2) Uani 1 1 d .
O6 O 0.3559(6) 0.2483(3) 0.1668(3) 0.079(2) Uani 1 1 d .
O5 O 0.1959(6) 0.2830(3) 0.2224(3) 0.074(2) Uani 1 1 d .
C66 C 0.5312(8) 0.1386(4) 0.1831(5) 0.066(3) Uani 1 1 d .
C65 C 0.4618(7) 0.1417(3) 0.2267(4) 0.048(2) Uani 1 1 d .
O2 O 0.5046(5) 0.2169(2) 0.3097(3) 0.0541(15) Uani 1 1 d .
O7 O 0.1749(5) 0.1913(2) 0.2269(3) 0.0614(17) Uani 1 1 d .
C12 C 0.6510(8) 0.1855(4) 0.4690(4) 0.062(3) Uani 1 1 d .
H12A H 0.6491 0.1597 0.4921 0.075 Uiso 1 1 calc R
H12B H 0.6782 0.2086 0.4957 0.075 Uiso 1 1 calc R
C11 C 0.7286(8) 0.1788(4) 0.4268(4) 0.064(3) Uani 1 1 d .
H11A H 0.7464 0.2063 0.4116 0.077 Uiso 1 1 calc R
H11B H 0.7956 0.1662 0.4477 0.077 Uiso 1 1 calc R
C1 C 0.5364(9) 0.0885(4) 0.4372(5) 0.070(3) Uani 1 1 d .
C67 C 0.6123(10) 0.1075(4) 0.1887(6) 0.080(3) Uani 1 1 d .
H67 H 0.6239 0.0896 0.2214 0.096 Uiso 1 1 calc R
C10 C 0.7393(9) 0.1597(4) 0.3263(5) 0.077(3) Uani 1 1 d .
H10A H 0.8142 0.1510 0.3363 0.115 Uiso 1 1 calc R
H10B H 0.7358 0.1899 0.3180 0.115 Uiso 1 1 calc R
H10C H 0.7045 0.1442 0.2923 0.115 Uiso 1 1 calc R
C71 C 0.5163(10) 0.1673(5) 0.1350(5) 0.082(4) Uani 1 1 d .
H71 H 0.4637 0.1887 0.1317 0.098 Uiso 1 1 calc R
C8 C 0.6517(9) 0.0897(4) 0.4412(5) 0.069(3) Uani 1 1 d .
C7 C 0.7181(11) 0.0748(4) 0.4931(6) 0.085(3) Uani 1 1 d .
H7 H 0.7933 0.0739 0.4953 0.102 Uiso 1 1 calc R
C13 C 0.4637(10) 0.1842(4) 0.4795(5) 0.075(3) Uani 1 1 d .
H13A H 0.4714 0.2043 0.5112 0.113 Uiso 1 1 calc R
H13B H 0.4815 0.1560 0.4947 0.113 Uiso 1 1 calc R
H13C H 0.3898 0.1845 0.4587 0.113 Uiso 1 1 calc R
C40 C 0.0625(9) 0.2024(4) 0.1334(5) 0.068(3) Uani 1 1 d .
C33 C 0.0816(8) 0.2068(4) 0.1937(5) 0.067(3) Uani 1 1 d .
C34 C 0.0021(9) 0.2268(4) 0.2201(5) 0.075(3) Uani 1 1 d .
C43 C 0.0685(9) 0.1080(5) 0.0992(5) 0.083(4) Uani 1 1 d .
H43A H 0.0926 0.0792 0.0923 0.100 Uiso 1 1 calc R
H43B H 0.0275 0.1187 0.0625 0.100 Uiso 1 1 calc R
C44 C -0.0063(10) 0.1062(5) 0.1444(5) 0.085(4) Uani 1 1 d .
H44A H -0.0464 0.1329 0.1432 0.102 Uiso 1 1 calc R
H44B H -0.0587 0.0833 0.1341 0.102 Uiso 1 1 calc R
C45 C -0.0145(9) 0.1168(4) 0.2462(5) 0.075(3) Uani 1 1 d .
H45A H -0.0822 0.1014 0.2412 0.113 Uiso 1 1 calc R
H45B H -0.0287 0.1465 0.2374 0.113 Uiso 1 1 calc R
H45C H 0.0227 0.1139 0.2860 0.113 Uiso 1 1 calc R
N3 N 0.1660(7) 0.1358(4) 0.1173(3) 0.072(2) Uani 1 1 d .
N1 N 0.6821(6) 0.1504(2) 0.3769(3) 0.0544(18) Uani 1 1 d .
N4 N 0.0549(7) 0.0989(4) 0.2060(4) 0.072(2) Uani 1 1 d .
N2 N 0.5377(6) 0.1961(3) 0.4392(3) 0.0550(18) Uani 1 1 d .
C15 C 0.5962(9) 0.2606(3) 0.3880(5) 0.060(3) Uani 1 1 d .
C22 C 0.5854(8) 0.2476(3) 0.3300(4) 0.055(2) Uani 1 1 d .
C26 C 0.4079(12) 0.3328(4) 0.2849(8) 0.094(4) Uani 1 1 d .
O12 O 0.5626(6) 0.0362(2) 0.2944(4) 0.076(2) Uani 1 1 d .
O11 O 0.4616(7) 0.0111(3) 0.3860(4) 0.082(2) Uani 1 1 d .
O10 O 0.3767(8) -0.0091(3) 0.2691(4) 0.096(3) Uani 1 1 d .
C21 C 0.6367(9) 0.2515(5) 0.2314(5) 0.086(4) Uani 1 1 d .
H21A H 0.6586 0.2223 0.2279 0.129 Uiso 1 1 calc R
H21B H 0.6804 0.2699 0.2118 0.129 Uiso 1 1 calc R
H21C H 0.5613 0.2546 0.2138 0.129 Uiso 1 1 calc R
C46 C 0.0725(10) 0.0538(4) 0.2203(5) 0.078(3) Uani 1 1 d .
H46A H 0.0022 0.0401 0.2185 0.094 Uiso 1 1 calc R
H46B H 0.1114 0.0515 0.2604 0.094 Uiso 1 1 calc R
C16 C 0.6780(12) 0.2891(4) 0.4112(6) 0.086(4) Uani 1 1 d .
H16 H 0.6844 0.2976 0.4501 0.103 Uiso 1 1 calc R
C53 C 0.4194(11) 0.0270(5) 0.1427(6) 0.102(5) Uani 1 1 d .
H53A H 0.4272 0.0575 0.1398 0.154 Uiso 1 1 calc R
H53B H 0.4403 0.0135 0.1092 0.154 Uiso 1 1 calc R
H53C H 0.4653 0.0169 0.1778 0.154 Uiso 1 1 calc R
C54 C 0.2416(9) 0.0391(4) 0.1811(5) 0.076(3) Uani 1 1 d .
C52 C 0.3030(12) 0.0164(5) 0.1448(6) 0.097(4) Uani 1 1 d .
C20 C 0.6520(8) 0.2636(4) 0.2956(5) 0.065(3) Uani 1 1 d .
C9 C 0.6989(9) 0.1048(4) 0.3921(5) 0.067(3) Uani 1 1 d .
H9A H 0.6688 0.0879 0.3579 0.080 Uiso 1 1 calc R
H9B H 0.7767 0.0993 0.4007 0.080 Uiso 1 1 calc R
C72 C 0.2640(7) 0.1483(3) 0.3416(4) 0.051(2) Uani 1 1 d .
C74 C 0.1730(9) 0.1892(4) 0.4134(4) 0.073(3) Uani 1 1 d .
H74 H 0.2118 0.2135 0.4065 0.087 Uiso 1 1 calc R
C73 C 0.1863(8) 0.1521(3) 0.3844(4) 0.056(2) Uani 1 1 d .
C78 C 0.1285(9) 0.1159(4) 0.3955(4) 0.072(3) Uani 1 1 d .
H78 H 0.1369 0.0905 0.3757 0.087 Uiso 1 1 calc R
C77 C 0.0598(10) 0.1169(5) 0.4350(5) 0.088(4) Uani 1 1 d .
H77 H 0.0230 0.0923 0.4432 0.106 Uiso 1 1 calc R
C35 C 0.0183(11) 0.2323(5) 0.2863(6) 0.088(4) Uani 1 1 d .
H35A H -0.0514 0.2329 0.2984 0.133 Uiso 1 1 calc R
H35B H 0.0560 0.2586 0.2973 0.133 Uiso 1 1 calc R
H35C H 0.0604 0.2087 0.3051 0.133 Uiso 1 1 calc R
C41 C 0.1481(9) 0.1813(5) 0.1039(5) 0.079(3) Uani 1 1 d .
H41A H 0.1267 0.1845 0.0618 0.095 Uiso 1 1 calc R
H41B H 0.2166 0.1963 0.1156 0.095 Uiso 1 1 calc R
C3 C 0.3729(10) 0.0743(5) 0.4828(6) 0.089(4) Uani 1 1 d .
H3A H 0.3530 0.0943 0.5105 0.133 Uiso 1 1 calc R
H3B H 0.3520 0.0459 0.4922 0.133 Uiso 1 1 calc R
H3C H 0.3365 0.0818 0.4440 0.133 Uiso 1 1 calc R
C2 C 0.4911(10) 0.0758(4) 0.4852(5) 0.073(3) Uani 1 1 d .
C75 C 0.1019(12) 0.1908(6) 0.4531(5) 0.099(5) Uani 1 1 d .
H75 H 0.0929 0.2161 0.4728 0.119 Uiso 1 1 calc R
C25 C 0.3500(15) 0.3418(5) 0.3295(8) 0.114(5) Uani 1 1 d .
H25 H 0.3483 0.3694 0.3444 0.137 Uiso 1 1 calc R
C42 C 0.2520(11) 0.1206(6) 0.0845(5) 0.099(5) Uani 1 1 d .
H42A H 0.2226 0.1197 0.0434 0.149 Uiso 1 1 calc R
H42B H 0.2758 0.0925 0.0979 0.149 Uiso 1 1 calc R
H42C H 0.3128 0.1400 0.0914 0.149 Uiso 1 1 calc R
C24 C 0.2961(14) 0.3094(5) 0.3508(6) 0.097(4) Uani 1 1 d .
C51 C 0.2477(15) -0.0161(6) 0.1115(8) 0.132(7) Uani 1 1 d .
H51 H 0.2843 -0.0313 0.0865 0.159 Uiso 1 1 calc R
C14 C 0.5239(9) 0.2423(3) 0.4266(4) 0.066(3) Uani 1 1 d .
H14A H 0.5368 0.2577 0.4635 0.079 Uiso 1 1 calc R
H14B H 0.4487 0.2474 0.4082 0.079 Uiso 1 1 calc R
C39 C -0.0298(9) 0.2171(5) 0.0984(5) 0.092(4) Uani 1 1 d .
H39 H -0.0405 0.2130 0.0581 0.110 Uiso 1 1 calc R
C31 C 0.3314(11) 0.2813(5) 0.1348(6) 0.092(4) Uani 1 1 d .
C76 C 0.0459(12) 0.1552(7) 0.4628(5) 0.111(6) Uani 1 1 d .
H76 H -0.0030 0.1565 0.4887 0.133 Uiso 1 1 calc R
C56 C 0.2166(13) -0.0089(6) 0.3488(9) 0.113(5) Uani 1 1 d .
C29 C 0.1871(11) 0.3097(4) 0.1829(6) 0.087(4) Uani 1 1 d .
C30 C 0.2523(11) 0.3118(5) 0.1398(5) 0.092(4) Uani 1 1 d .
H30 H 0.2424 0.3345 0.1134 0.110 Uiso 1 1 calc R
C36 C -0.0902(10) 0.2429(5) 0.1851(6) 0.089(4) Uani 1 1 d .
H36 H -0.1415 0.2571 0.2028 0.107 Uiso 1 1 calc R
O8 O 0.2919(5) 0.0715(2) 0.2164(3) 0.0630(18) Uani 1 1 d .
C17 C 0.7488(13) 0.3048(4) 0.3784(7) 0.097(4) Uani 1 1 d .
C61 C 0.5337(17) -0.0163(6) 0.3930(8) 0.113(5) Uani 1 1 d .
O9 O 0.2483(7) 0.0283(3) 0.3432(4) 0.082(2) Uani 1 1 d .
C4 C 0.5629(14) 0.0626(4) 0.5363(6) 0.095(4) Uani 1 1 d .
H4 H 0.5337 0.0541 0.5687 0.114 Uiso 1 1 calc R
C19 C 0.7338(11) 0.2926(4) 0.3189(6) 0.084(4) Uani 1 1 d .
H19 H 0.7789 0.3039 0.2949 0.101 Uiso 1 1 calc R
C5 C 0.6747(13) 0.0619(5) 0.5402(6) 0.099(4) Uani 1 1 d .
C32 C 0.3966(11) 0.2843(6) 0.0868(6) 0.107(5) Uani 1 1 d .
F10 F 0.5010(8) 0.2821(5) 0.1055(5) 0.192(7) Uani 1 1 d .
F12 F 0.3808(8) 0.3213(4) 0.0579(4) 0.147(4) Uani 1 1 d .
F11 F 0.3737(10) 0.2561(5) 0.0473(5) 0.156(4) Uani 1 1 d .
F19 F 0.5309(15) -0.0857(4) 0.4302(7) 0.200(7) Uani 1 1 d .
F13 F 0.1562(17) 0.0016(6) 0.4333(8) 0.234(10) Uani 1 1 d .
F20 F 0.460(2) -0.0416(7) 0.4749(12) 0.296(17) Uani 1 1 d .
F15 F 0.0452(14) 0.0025(9) 0.3616(9) 0.261(12) Uani 1 1 d .
F14 F 0.1054(14) -0.0538(4) 0.3927(8) 0.209(8) Uani 1 1 d .
F21 F 0.622(2) -0.0429(7) 0.4831(10) 0.290(15) Uani 1 1 d .
C55 C 0.134(2) -0.0155(7) 0.3859(11) 0.137(7) Uani 1 1 d .
C37 C -0.1095(9) 0.2388(5) 0.1242(6) 0.091(4) Uani 1 1 d .
C60 C 0.535(3) -0.0476(6) 0.4427(11) 0.162(10) Uani 1 1 d .
C28 C 0.0990(17) 0.3429(6) 0.1822(9) 0.116(5) Uani 1 1 d .
F7 F 0.0429(13) 0.3376(4) 0.2230(7) 0.198(7) Uani 1 1 d .
F8 F 0.1361(12) 0.3814(4) 0.1913(8) 0.194(7) Uani 1 1 d .
F9 F 0.0317(14) 0.3436(6) 0.1328(7) 0.235(9) Uani 1 1 d .
F18 F 0.4121(16) -0.0770(4) 0.2078(7) 0.192(7) Uani 1 1 d .
F17 F 0.2725(17) -0.1032(8) 0.2263(13) 0.317(16) Uani 1 1 d .
F16 F 0.403(2) -0.1085(5) 0.2835(8) 0.261(13) Uani 1 1 d .
C57 C 0.2479(17) -0.0453(6) 0.3163(9) 0.135(7) Uani 1 1 d .
H57 H 0.2150 -0.0716 0.3200 0.162 Uiso 1 1 calc R
C58 C 0.3280(18) -0.0422(5) 0.2785(7) 0.113(5) Uani 1 1 d .
C49 C 0.1402(15) -0.0275(7) 0.1134(9) 0.145(8) Uani 1 1 d .
C47 C 0.1348(10) 0.0299(5) 0.1812(5) 0.084(4) Uani 1 1 d .
C48 C 0.0821(14) -0.0038(5) 0.1481(7) 0.114(6) Uani 1 1 d .
H48 H 0.0097 -0.0102 0.1493 0.137 Uiso 1 1 calc R
C68 C 0.6776(10) 0.1029(6) 0.1446(7) 0.103(5) Uani 1 1 d .
H68 H 0.7300 0.0814 0.1474 0.123 Uiso 1 1 calc R
C69 C 0.6613(15) 0.1314(7) 0.0966(8) 0.128(7) Uani 1 1 d .
H69 H 0.7040 0.1289 0.0677 0.154 Uiso 1 1 calc R
C70 C 0.5834(12) 0.1628(6) 0.0919(6) 0.104(5) Uani 1 1 d .
H70 H 0.5743 0.1814 0.0601 0.125 Uiso 1 1 calc R
C6 C 0.7468(16) 0.0463(7) 0.5978(8) 0.147(8) Uani 1 1 d .
H6A H 0.7583 0.0160 0.5956 0.220 Uiso 1 1 calc R
H6B H 0.7112 0.0525 0.6302 0.220 Uiso 1 1 calc R
H6C H 0.8158 0.0608 0.6032 0.220 Uiso 1 1 calc R
C62 C 0.6118(17) -0.0230(6) 0.3574(11) 0.135(7) Uani 1 1 d .
H62 H 0.6590 -0.0461 0.3652 0.162 Uiso 1 1 calc R
C63 C 0.6211(14) 0.0034(5) 0.3113(9) 0.107(5) Uani 1 1 d .
C38 C -0.2146(12) 0.2581(7) 0.0871(8) 0.130(6) Uani 1 1 d .
H38A H -0.2761 0.2408 0.0916 0.196 Uiso 1 1 calc R
H38B H -0.2075 0.2587 0.0466 0.196 Uiso 1 1 calc R
H38C H -0.2250 0.2867 0.1003 0.196 Uiso 1 1 calc R
C18 C 0.8468(15) 0.3340(6) 0.4054(9) 0.139(7) Uani 1 1 d .
H18A H 0.8205 0.3579 0.4249 0.209 Uiso 1 1 calc R
H18B H 0.8827 0.3443 0.3748 0.209 Uiso 1 1 calc R
H18C H 0.8974 0.3178 0.4331 0.209 Uiso 1 1 calc R
C50 C 0.0832(19) -0.0654(8) 0.0758(12) 0.209(14) Uani 1 1 d .
H50A H 0.1142 -0.0685 0.0410 0.313 Uiso 1 1 calc R
H50B H 0.0067 -0.0596 0.0651 0.313 Uiso 1 1 calc R
H50C H 0.0938 -0.0914 0.0983 0.313 Uiso 1 1 calc R
C23 C 0.237(3) 0.3213(7) 0.4004(10) 0.151(9) Uani 1 1 d .
F3 F 0.236(2) 0.3599(4) 0.4147(8) 0.265(11) Uani 1 1 d .
F2 F 0.1389(18) 0.3062(9) 0.3960(12) 0.292(15) Uani 1 1 d .
F1 F 0.278(2) 0.3041(7) 0.4491(8) 0.278(14) Uani 1 1 d .
C64 C 0.7148(15) -0.0047(6) 0.2827(10) 0.108(5) Uani 1 1 d .
F24 F 0.7785(14) 0.0261(5) 0.2891(11) 0.243(10) Uani 1 1 d .
F22 F 0.7755(13) -0.0359(5) 0.2959(9) 0.235(9) Uani 1 1 d .
F23 F 0.6900(15) -0.0061(8) 0.2271(8) 0.247(10) Uani 1 1 d .
C27 C 0.460(2) 0.3713(5) 0.2625(11) 0.136(8) Uani 1 1 d .
F4 F 0.5505(18) 0.3783(7) 0.2984(11) 0.281(13) Uani 1 1 d .
F5 F 0.515(2) 0.3600(6) 0.2233(11) 0.267(13) Uani 1 1 d .
F6 F 0.4148(16) 0.3996(6) 0.2471(13) 0.309(15) Uani 1 1 d .
C59 C 0.355(3) -0.0804(6) 0.2481(13) 0.186(13) Uani 1 1 d .

loop_
_atom_site_aniso_label
_atom_site_aniso_U_11
_atom_site_aniso_U_22
_atom_site_aniso_U_33
_atom_site_aniso_U_23
_atom_site_aniso_U_13
_atom_site_aniso_U_12
Ho1 0.0431(2) 0.0686(3) 0.0485(2) 0.0015(2) 0.00740(16) 0.0012(2)
Ho2 0.0535(3) 0.0613(3) 0.0634(3) -0.0116(2) 0.01415(19) -0.0078(2)
Co1 0.0376(6) 0.0553(7) 0.0436(6) -0.0017(5) 0.0059(5) -0.0023(5)
Co2 0.0415(7) 0.0815(9) 0.0444(6) -0.0104(6) 0.0084(5) -0.0095(6)
O16 0.056(4) 0.072(4) 0.043(3) -0.011(3) 0.013(3) -0.007(3)
O15 0.048(4) 0.065(4) 0.044(3) -0.005(3) 0.013(3) -0.004(3)
O13 0.044(3) 0.071(4) 0.051(4) -0.007(3) 0.012(3) 0.002(3)
O14 0.046(4) 0.075(4) 0.045(3) 0.001(3) 0.009(3) -0.005(3)
O1 0.053(4) 0.057(4) 0.046(3) 0.004(3) 0.003(3) -0.003(3)
O4 0.055(4) 0.091(6) 0.094(5) -0.004(5) -0.001(4) 0.003(4)
O3 0.079(5) 0.080(6) 0.070(4) -0.014(4) 0.007(4) 0.018(4)
O6 0.059(4) 0.108(6) 0.070(4) 0.018(5) 0.011(3) -0.003(4)
O5 0.061(5) 0.087(5) 0.073(4) 0.014(4) 0.006(4) 0.004(4)
C66 0.039(5) 0.102(8) 0.059(6) -0.022(6) 0.016(5) -0.008(5)
C65 0.026(4) 0.064(6) 0.052(5) -0.014(4) 0.005(4) -0.011(4)
O2 0.044(3) 0.068(4) 0.050(3) 0.000(3) 0.008(3) -0.005(3)
O7 0.037(3) 0.094(5) 0.053(3) -0.006(3) 0.008(3) -0.001(3)
C12 0.054(6) 0.077(7) 0.053(5) -0.017(5) 0.002(4) -0.001(5)
C11 0.036(5) 0.083(7) 0.066(6) -0.016(5) -0.009(4) -0.003(5)
C1 0.065(7) 0.074(7) 0.069(6) 0.018(5) 0.005(5) -0.002(5)
C67 0.061(7) 0.095(9) 0.091(8) -0.033(7) 0.031(6) -0.013(6)
C10 0.047(6) 0.113(10) 0.073(7) -0.002(6) 0.018(5) -0.007(6)
C71 0.065(7) 0.129(11) 0.059(6) -0.003(6) 0.030(5) -0.014(7)
C8 0.062(7) 0.079(7) 0.063(6) -0.004(5) -0.001(5) -0.004(5)
C7 0.073(8) 0.085(8) 0.091(8) 0.029(7) -0.004(6) 0.010(6)
C13 0.072(7) 0.100(9) 0.056(6) 0.004(5) 0.019(5) -0.001(6)
C40 0.047(6) 0.099(9) 0.060(6) 0.008(5) 0.012(5) 0.002(5)
C33 0.044(6) 0.092(8) 0.065(6) 0.004(5) 0.005(5) 0.001(5)
C34 0.058(7) 0.102(9) 0.065(6) 0.009(6) 0.014(5) 0.013(6)
C43 0.061(7) 0.126(11) 0.056(6) -0.011(6) -0.006(5) -0.023(7)
C44 0.066(7) 0.127(11) 0.063(6) -0.015(7) 0.011(5) -0.014(7)
C45 0.048(6) 0.109(10) 0.073(7) -0.016(6) 0.021(5) -0.011(6)
N3 0.062(5) 0.113(8) 0.043(4) -0.008(4) 0.011(4) -0.010(5)
N1 0.045(4) 0.061(5) 0.056(4) -0.004(3) 0.004(3) 0.001(3)
N4 0.044(5) 0.112(8) 0.060(5) -0.015(5) 0.007(4) -0.002(5)
N2 0.047(4) 0.070(5) 0.047(4) 0.000(3) 0.007(3) 0.005(4)
C15 0.067(7) 0.048(6) 0.064(6) -0.003(4) 0.007(5) -0.005(5)
C22 0.048(5) 0.056(5) 0.058(5) 0.007(4) 0.006(4) -0.003(4)
C26 0.080(9) 0.057(8) 0.147(13) 0.002(8) 0.029(9) -0.004(7)
O12 0.063(5) 0.064(5) 0.104(6) -0.011(4) 0.019(4) 0.007(4)
O11 0.091(6) 0.065(5) 0.089(5) -0.002(4) 0.015(4) -0.002(4)
O10 0.110(7) 0.075(6) 0.103(6) -0.020(5) 0.023(5) -0.026(5)
C21 0.053(7) 0.127(11) 0.078(8) 0.012(7) 0.011(6) -0.023(7)
C46 0.069(7) 0.089(9) 0.076(7) -0.012(6) 0.012(6) -0.021(6)
C16 0.094(9) 0.078(8) 0.082(8) -0.011(6) 0.007(7) -0.025(7)
C53 0.085(9) 0.138(12) 0.093(9) -0.043(8) 0.041(7) 0.002(8)
C54 0.067(7) 0.082(8) 0.073(6) -0.041(6) -0.001(5) -0.015(6)
C52 0.101(10) 0.115(10) 0.082(8) -0.050(8) 0.030(7) -0.013(8)
C20 0.040(5) 0.082(7) 0.074(6) -0.002(5) 0.014(5) -0.005(5)
C9 0.051(6) 0.080(7) 0.069(6) -0.014(5) 0.011(5) 0.001(5)
C72 0.038(5) 0.079(7) 0.036(4) 0.001(5) 0.009(4) 0.006(5)
C74 0.050(6) 0.116(9) 0.056(5) -0.019(6) 0.019(4) 0.020(6)
C73 0.043(5) 0.080(7) 0.045(5) -0.012(5) 0.004(4) 0.007(5)
C78 0.053(6) 0.108(9) 0.059(6) 0.005(5) 0.018(5) -0.015(6)
C77 0.058(7) 0.141(12) 0.071(7) 0.015(8) 0.024(6) -0.016(7)
C35 0.075(8) 0.117(11) 0.078(7) 0.014(7) 0.025(6) 0.021(7)
C41 0.057(7) 0.128(11) 0.053(5) 0.002(6) 0.008(5) -0.013(6)
C3 0.081(9) 0.106(9) 0.087(8) 0.011(7) 0.035(7) -0.019(7)
C2 0.079(8) 0.073(7) 0.064(6) 0.014(5) 0.008(5) -0.009(6)
C75 0.084(9) 0.154(14) 0.060(7) -0.024(8) 0.016(6) 0.028(9)
C25 0.115(13) 0.079(11) 0.139(14) -0.012(9) -0.002(11) 0.022(9)
C42 0.076(8) 0.170(14) 0.060(6) -0.018(7) 0.033(6) -0.013(8)
C24 0.122(12) 0.094(11) 0.077(8) -0.010(8) 0.018(8) 0.021(9)
C51 0.122(13) 0.156(16) 0.127(12) -0.093(12) 0.044(10) -0.036(11)
C14 0.071(7) 0.064(6) 0.062(6) -0.017(5) 0.009(5) -0.007(5)
C39 0.046(7) 0.150(12) 0.073(7) 0.034(8) -0.006(5) -0.027(7)
C31 0.070(8) 0.130(12) 0.074(7) 0.025(8) 0.008(6) -0.019(8)
C76 0.065(8) 0.22(2) 0.055(7) 0.014(9) 0.022(6) 0.007(10)
C56 0.074(9) 0.095(12) 0.167(16) 0.019(11) 0.016(10) -0.022(8)
C29 0.074(8) 0.080(8) 0.103(9) 0.035(8) 0.007(7) 0.009(7)
C30 0.082(9) 0.120(11) 0.072(7) 0.028(7) 0.008(6) 0.008(8)
C36 0.054(7) 0.125(10) 0.083(8) 0.021(7) 0.000(6) 0.033(7)
O8 0.059(4) 0.080(5) 0.051(3) -0.020(3) 0.013(3) 0.007(3)
C17 0.100(10) 0.075(8) 0.110(10) -0.007(7) 0.006(8) -0.023(7)
C61 0.141(16) 0.092(11) 0.109(12) 0.003(9) 0.030(11) 0.009(11)
O9 0.076(5) 0.080(6) 0.093(5) -0.006(4) 0.024(4) -0.008(4)
C4 0.129(13) 0.082(8) 0.070(7) 0.021(6) 0.007(7) -0.002(8)
C19 0.080(8) 0.071(8) 0.102(9) 0.017(7) 0.018(7) -0.018(6)
C5 0.087(10) 0.111(11) 0.092(9) 0.032(7) -0.002(8) 0.010(7)
C32 0.077(9) 0.178(15) 0.061(7) 0.054(9) 0.001(6) -0.020(9)
F10 0.068(6) 0.374(19) 0.135(8) 0.141(11) 0.019(5) 0.004(8)
F12 0.108(7) 0.225(12) 0.113(6) 0.088(8) 0.032(5) -0.001(7)
F11 0.137(9) 0.248(13) 0.092(7) 0.002(8) 0.042(6) 0.029(9)
F19 0.29(2) 0.081(7) 0.223(14) 0.022(7) 0.031(13) -0.013(9)
F13 0.29(2) 0.258(17) 0.193(14) -0.066(14) 0.151(15) -0.154(18)
F20 0.44(4) 0.216(18) 0.29(2) 0.166(18) 0.21(3) 0.15(2)
F15 0.111(11) 0.42(4) 0.27(2) 0.10(2) 0.080(12) 0.013(15)
F14 0.246(17) 0.156(11) 0.257(17) -0.008(10) 0.131(14) -0.108(12)
F21 0.37(3) 0.25(2) 0.206(18) 0.102(16) -0.06(2) -0.09(2)
C55 0.16(2) 0.129(16) 0.136(16) -0.027(13) 0.064(15) -0.057(15)
C37 0.038(6) 0.140(12) 0.088(8) 0.036(8) -0.003(6) 0.000(6)
C60 0.26(3) 0.074(12) 0.139(18) 0.037(11) 0.00(2) 0.023(15)
C28 0.123(14) 0.098(13) 0.122(13) 0.012(10) 0.010(11) 0.039(10)
F7 0.224(16) 0.170(11) 0.226(14) 0.064(10) 0.107(13) 0.119(11)
F8 0.168(12) 0.104(9) 0.31(2) -0.020(10) 0.044(12) 0.007(8)
F9 0.207(15) 0.277(19) 0.190(13) -0.032(12) -0.048(12) 0.161(15)
F18 0.30(2) 0.109(8) 0.200(13) -0.014(8) 0.126(14) 0.021(10)
F17 0.22(2) 0.24(2) 0.45(4) -0.20(3) -0.02(2) -0.026(18)
F16 0.48(4) 0.117(10) 0.231(18) 0.020(11) 0.19(2) 0.066(17)
C57 0.143(16) 0.118(15) 0.151(16) -0.016(12) 0.046(13) -0.064(13)
C58 0.160(16) 0.070(9) 0.119(13) -0.025(8) 0.049(12) -0.006(10)
C49 0.113(13) 0.159(16) 0.164(16) -0.113(14) 0.026(12) -0.050(12)
C47 0.059(7) 0.115(10) 0.078(7) -0.043(7) 0.015(6) -0.015(7)
C48 0.107(12) 0.121(12) 0.117(11) -0.057(10) 0.024(9) -0.051(10)
C68 0.056(7) 0.149(14) 0.113(11) -0.055(10) 0.040(7) -0.008(8)
C69 0.100(13) 0.20(2) 0.111(13) -0.044(12) 0.075(11) -0.033(13)
C70 0.084(10) 0.167(15) 0.074(8) -0.005(8) 0.049(7) -0.025(10)
C6 0.128(15) 0.187(19) 0.110(12) 0.070(13) -0.019(10) 0.003(13)
C62 0.134(16) 0.079(11) 0.20(2) 0.013(12) 0.046(15) 0.037(10)
C63 0.097(11) 0.079(9) 0.150(14) -0.006(9) 0.034(10) 0.011(8)
C38 0.059(8) 0.197(18) 0.123(12) 0.046(12) -0.017(8) 0.030(9)
C18 0.108(13) 0.142(15) 0.157(16) 0.008(12) -0.003(11) -0.063(12)
C50 0.147(19) 0.22(3) 0.26(3) -0.19(2) 0.062(19) -0.059(17)
C23 0.23(3) 0.120(15) 0.119(15) -0.048(12) 0.068(17) 0.048(16)
F3 0.45(3) 0.138(11) 0.271(18) -0.044(12) 0.23(2) 0.048(15)
F2 0.187(17) 0.39(3) 0.34(3) -0.19(3) 0.16(2) -0.01(2)
F1 0.43(4) 0.30(2) 0.138(12) 0.004(14) 0.141(17) 0.15(2)
C64 0.097(12) 0.082(10) 0.151(16) -0.022(10) 0.039(11) 0.004(9)
F24 0.155(13) 0.171(13) 0.44(3) -0.058(16) 0.145(17) 0.027(11)
F22 0.192(14) 0.160(11) 0.39(3) 0.079(14) 0.143(16) 0.114(11)
F23 0.193(16) 0.38(3) 0.184(15) -0.071(16) 0.068(12) 0.108(18)
C27 0.152(18) 0.053(9) 0.179(19) -0.008(10) -0.035(16) -0.014(10)
F4 0.24(2) 0.26(2) 0.31(3) 0.029(18) -0.037(19) -0.160(19)
F5 0.35(3) 0.157(14) 0.35(3) 0.007(17) 0.22(3) -0.061(17)
F6 0.201(17) 0.163(14) 0.59(4) 0.18(2) 0.13(2) 0.051(13)
C59 0.35(4) 0.056(10) 0.18(2) -0.030(12) 0.11(3) -0.083(17)

loop_
_atom_type_symbol
_atom_type_description
_atom_type_scat_dispersion_real
_atom_type_scat_dispersion_imag
_atom_type_scat_source
C C 0.0033 0.0016 'International Tables Vol C Tables 4.2.6.8 and 6.1.1.4'
H H 0.0000 0.0000 'International Tables Vol C Tables 4.2.6.8 and 6.1.1.4'
N N 0.0061 0.0033 'International Tables Vol C Tables 4.2.6.8 and 6.1.1.4'
O O 0.0106 0.0060 'International Tables Vol C Tables 4.2.6.8 and 6.1.1.4'
F F 0.0171 0.0103 'International Tables Vol C Tables 4.2.6.8 and 6.1.1.4'
Co Co 0.3494 0.9721 'International Tables Vol C Tables 4.2.6.8 and 6.1.1.4'
Ho Ho -0.2175 4.6783 'International Tables Vol C Tables 4.2.6.8 and 6.1.1.4'

loop_
_geom_angle_atom_site_label_1
_geom_angle_atom_site_label_2
_geom_angle_atom_site_label_3
_geom_angle
O2 Ho1 O6 103.9(2)
O2 Ho1 O7 136.7(3)
O6 Ho1 O7 93.1(2)
O2 Ho1 O3 93.1(2)
O6 Ho1 O3 133.4(3)
O7 Ho1 O3 103.7(3)
O2 Ho1 O4 76.5(2)
O6 Ho1 O4 71.0(3)
O7 Ho1 O4 146.7(3)
O3 Ho1 O4 71.4(3)
O2 Ho1 O5 148.0(3)
O6 Ho1 O5 72.3(3)
O7 Ho1 O5 75.1(3)
O3 Ho1 O5 70.8(3)
O4 Ho1 O5 72.2(3)
O2 Ho1 O14 77.9(2)
O6 Ho1 O14 73.6(3)
O7 Ho1 O14 69.1(2)
O3 Ho1 O14 153.0(2)
O4 Ho1 O14 129.1(3)
O5 Ho1 O14 128.2(2)
O2 Ho1 O15 68.6(2)
O6 Ho1 O15 152.1(3)
O7 Ho1 O15 77.8(2)
O3 Ho1 O15 74.4(2)
O4 Ho1 O15 129.0(2)
O5 Ho1 O15 128.6(2)
O14 Ho1 O15 78.6(2)
O12 Ho2 O1 92.6(3)
O12 Ho2 O8 105.7(3)
O1 Ho2 O8 136.1(2)
O12 Ho2 O9 134.0(3)
O1 Ho2 O9 103.4(3)
O8 Ho2 O9 92.0(3)
O12 Ho2 O10 70.4(3)
O1 Ho2 O10 147.1(3)
O8 Ho2 O10 76.6(3)
O9 Ho2 O10 73.3(3)
O12 Ho2 O11 72.5(3)
O1 Ho2 O11 75.8(2)
O8 Ho2 O11 147.6(3)
O9 Ho2 O11 70.4(3)
O10 Ho2 O11 72.4(3)
O12 Ho2 O16 151.5(3)
O1 Ho2 O16 76.9(2)
O8 Ho2 O16 68.0(2)
O9 Ho2 O16 74.4(3)
O10 Ho2 O16 130.4(3)
O11 Ho2 O16 128.2(3)
O12 Ho2 O13 73.8(2)
O1 Ho2 O13 69.5(2)
O8 Ho2 O13 77.7(2)
O9 Ho2 O13 152.2(3)
O10 Ho2 O13 127.5(3)
O11 Ho2 O13 129.6(2)
O16 Ho2 O13 77.7(2)
O2 Co1 O1 164.3(2)
O2 Co1 N1 100.5(3)
O1 Co1 N1 92.5(3)
O2 Co1 N2 92.2(3)
O1 Co1 N2 98.1(3)
N1 Co1 N2 83.3(3)
O2 Co1 O13 91.6(2)
O1 Co1 O13 78.7(2)
N1 Co1 O13 93.4(3)
N2 Co1 O13 175.4(3)
O2 Co1 O15 76.7(2)
O1 Co1 O15 91.1(2)
N1 Co1 O15 174.5(3)
N2 Co1 O15 92.1(2)
O13 Co1 O15 91.3(2)
O8 Co2 O7 163.9(3)
O8 Co2 N3 100.0(3)
O7 Co2 N3 92.4(3)
O8 Co2 N4 92.0(3)
O7 Co2 N4 99.7(3)
N3 Co2 N4 83.2(3)
O8 Co2 O16 77.1(2)
O7 Co2 O16 91.1(2)
N3 Co2 O16 175.4(3)
N4 Co2 O16 93.3(3)
O8 Co2 O14 91.9(3)
O7 Co2 O14 76.8(2)
N3 Co2 O14 94.2(3)
N4 Co2 O14 175.6(3)
O16 Co2 O14 89.5(2)
C72 O16 Co2 117.1(6)
C72 O16 Ho2 128.7(6)
Co2 O16 Ho2 99.8(2)
C72 O15 Co1 114.8(6)
C72 O15 Ho1 128.1(5)
Co1 O15 Ho1 98.9(2)
C65 O13 Co1 116.8(6)
C65 O13 Ho2 128.8(5)
Co1 O13 Ho2 98.4(2)
C65 O14 Co2 115.6(6)
C65 O14 Ho1 129.5(5)
Co2 O14 Ho1 99.6(2)
C1 O1 Co1 118.7(6)
C1 O1 Ho2 124.2(6)
Co1 O1 Ho2 109.2(2)
C26 O4 Ho1 136.7(9)
C24 O3 Ho1 132.5(9)
C31 O6 Ho1 132.8(9)
C29 O5 Ho1 134.3(8)
C67 C66 C71 120.4(10)
C67 C66 C65 119.8(11)
C71 C66 C65 119.8(11)
O13 C65 O14 120.7(8)
O13 C65 C66 120.3(9)
O14 C65 C66 119.0(9)
C22 O2 Co1 116.9(5)
C22 O2 Ho1 126.2(5)
Co1 O2 Ho1 110.7(3)
C33 O7 Co2 117.1(7)
C33 O7 Ho1 125.7(7)
Co2 O7 Ho1 109.8(3)
N2 C12 C11 113.2(8)
N2 C12 H12A 108.9
C11 C12 H12A 108.9
N2 C12 H12B 108.9
C11 C12 H12B 108.9
H12A C12 H12B 107.8
N1 C11 C12 112.4(8)
N1 C11 H11A 109.1
C12 C11 H11A 109.1
N1 C11 H11B 109.1
C12 C11 H11B 109.1
H11A C11 H11B 107.9
O1 C1 C2 121.3(10)
O1 C1 C8 118.1(9)
C2 C1 C8 120.3(10)
C66 C67 C68 120.2(14)
C66 C67 H67 119.9
C68 C67 H67 119.9
N1 C10 H10A 109.5
N1 C10 H10B 109.5
H10A C10 H10B 109.5
N1 C10 H10C 109.5
H10A C10 H10C 109.5
H10B C10 H10C 109.5
C66 C71 C70 118.8(13)
C66 C71 H71 120.6
C70 C71 H71 120.6
C7 C8 C1 118.6(11)
C7 C8 C9 121.1(11)
C1 C8 C9 120.3(10)
C5 C7 C8 121.5(13)
C5 C7 H7 119.2
C8 C7 H7 119.2
N2 C13 H13A 109.5
N2 C13 H13B 109.5
H13A C13 H13B 109.5
N2 C13 H13C 109.5
H13A C13 H13C 109.5
H13B C13 H13C 109.5
C39 C40 C33 122.9(11)
C39 C40 C41 117.7(11)
C33 C40 C41 119.3(9)
O7 C33 C40 120.7(10)
O7 C33 C34 120.8(9)
C40 C33 C34 118.5(10)
C36 C34 C33 119.3(11)
C36 C34 C35 119.8(11)
C33 C34 C35 120.9(10)
N3 C43 C44 113.3(9)
N3 C43 H43A 108.9
C44 C43 H43A 108.9
N3 C43 H43B 108.9
C44 C43 H43B 108.9
H43A C43 H43B 107.7
N4 C44 C43 112.8(10)
N4 C44 H44A 109.0
C43 C44 H44A 109.0
N4 C44 H44B 109.0
C43 C44 H44B 109.0
H44A C44 H44B 107.8
N4 C45 H45A 109.5
N4 C45 H45B 109.5
H45A C45 H45B 109.5
N4 C45 H45C 109.5
H45A C45 H45C 109.5
H45B C45 H45C 109.5
C41 N3 C43 114.7(10)
C41 N3 C42 107.1(10)
C43 N3 C42 107.2(9)
C41 N3 Co2 108.0(6)
C43 N3 Co2 107.4(7)
C42 N3 Co2 112.5(7)
C9 N1 C11 111.8(8)
C9 N1 C10 107.8(8)
C11 N1 C10 108.5(8)
C9 N1 Co1 107.8(6)
C11 N1 Co1 107.9(6)
C10 N1 Co1 113.2(6)
C46 N4 C45 107.4(10)
C46 N4 C44 113.1(10)
C45 N4 C44 106.5(9)
C46 N4 Co2 107.6(7)
C45 N4 Co2 114.9(7)
C44 N4 Co2 107.5(7)
C13 N2 C14 107.9(8)
C13 N2 C12 107.4(8)
C14 N2 C12 112.0(8)
C13 N2 Co1 114.2(7)
C14 N2 Co1 108.2(5)
C12 N2 Co1 107.3(5)
C16 C15 C22 120.0(11)
C16 C15 C14 119.6(10)
C22 C15 C14 120.3(9)
C20 C22 C15 120.2(9)
C20 C22 O2 122.4(9)
C15 C22 O2 117.4(8)
O4 C26 C25 126.4(14)
O4 C26 C27 119.4(18)
C25 C26 C27 114.2(17)
C63 O12 Ho2 134.3(10)
C61 O11 Ho2 134.1(10)
C58 O10 Ho2 135.5(9)
C20 C21 H21A 109.5
C20 C21 H21B 109.5
H21A C21 H21B 109.5
C20 C21 H21C 109.5
H21A C21 H21C 109.5
H21B C21 H21C 109.5
N4 C46 C47 114.7(11)
N4 C46 H46A 108.6
C47 C46 H46A 108.6
N4 C46 H46B 108.6
C47 C46 H46B 108.6
H46A C46 H46B 107.6
C17 C16 C15 121.4(12)
C17 C16 H16 119.3
C15 C16 H16 119.3
C52 C53 H53A 109.5
C52 C53 H53B 109.5
H53A C53 H53B 109.5
C52 C53 H53C 109.5
H53A C53 H53C 109.5
H53B C53 H53C 109.5
C47 C54 O8 119.6(10)
C47 C54 C52 121.8(10)
O8 C54 C52 118.7(10)
C51 C52 C54 115.3(13)
C51 C52 C53 122.3(12)
C54 C52 C53 122.4(11)
C22 C20 C19 119.7(10)
C22 C20 C21 120.5(9)
C19 C20 C21 119.8(10)
C8 C9 N1 116.2(9)
C8 C9 H9A 108.2
N1 C9 H9A 108.2
C8 C9 H9B 108.2
N1 C9 H9B 108.2
H9A C9 H9B 107.4
O16 C72 O15 122.4(8)
O16 C72 C73 120.5(9)
O15 C72 C73 117.1(9)
C73 C74 C75 120.4(14)
C73 C74 H74 119.8
C75 C74 H74 119.8
C74 C73 C78 119.1(10)
C74 C73 C72 122.5(10)
C78 C73 C72 118.3(9)
C77 C78 C73 121.1(12)
C77 C78 H78 119.5
C73 C78 H78 119.5
C78 C77 C76 118.6(13)
C78 C77 H77 120.7
C76 C77 H77 120.7
C34 C35 H35A 109.5
C34 C35 H35B 109.5
H35A C35 H35B 109.5
C34 C35 H35C 109.5
H35A C35 H35C 109.5
H35B C35 H35C 109.5
N3 C41 C40 114.8(9)
N3 C41 H41A 108.6
C40 C41 H41A 108.6
N3 C41 H41B 108.6
C40 C41 H41B 108.6
H41A C41 H41B 107.5
C2 C3 H3A 109.5
C2 C3 H3B 109.5
H3A C3 H3B 109.5
C2 C3 H3C 109.5
H3A C3 H3C 109.5
H3B C3 H3C 109.5
C1 C2 C4 117.8(12)
C1 C2 C3 121.8(10)
C4 C2 C3 120.4(12)
C76 C75 C74 119.4(14)
C76 C75 H75 120.3
C74 C75 H75 120.3
C24 C25 C26 118.5(14)
C24 C25 H25 120.8
C26 C25 H25 120.8
N3 C42 H42A 109.5
N3 C42 H42B 109.5
H42A C42 H42B 109.5
N3 C42 H42C 109.5
H42A C42 H42C 109.5
H42B C42 H42C 109.5
O3 C24 C25 131.9(14)
O3 C24 C23 112.3(16)
C25 C24 C23 115.7(17)
C52 C51 C49 123.8(14)
C52 C51 H51 118.1
C49 C51 H51 118.1
N2 C14 C15 115.5(9)
N2 C14 H14A 108.4
C15 C14 H14A 108.4
N2 C14 H14B 108.4
C15 C14 H14B 108.4
H14A C14 H14B 107.5
C40 C39 C37 119.3(12)
C40 C39 H39 120.3
C37 C39 H39 120.3
O6 C31 C30 127.3(12)
O6 C31 C32 112.1(14)
C30 C31 C32 120.6(13)
C75 C76 C77 121.3(12)
C75 C76 H76 119.3
C77 C76 H76 119.3
O9 C56 C57 123.8(17)
O9 C56 C55 117.5(18)
C57 C56 C55 118.3(16)
O5 C29 C30 125.4(12)
O5 C29 C28 116.2(14)
C30 C29 C28 118.4(13)
C31 C30 C29 122.6(12)
C31 C30 H30 118.7
C29 C30 H30 118.7
C34 C36 C37 122.4(12)
C34 C36 H36 118.8
C37 C36 H36 118.8
C54 O8 Co2 117.7(7)
C54 O8 Ho2 123.9(7)
Co2 O8 Ho2 110.4(3)
C16 C17 C19 117.7(12)
C16 C17 C18 121.8(14)
C19 C17 C18 120.5(14)
O11 C61 C62 126.5(16)
O11 C61 C60 117(2)
C62 C61 C60 116(2)
C56 O9 Ho2 135.9(11)
C5 C4 C2 122.7(13)
C5 C4 H4 118.6
C2 C4 H4 118.6
C20 C19 C17 120.9(12)
C20 C19 H19 119.6
C17 C19 H19 119.6
C7 C5 C4 118.9(12)
C7 C5 C6 122.0(15)
C4 C5 C6 119.0(14)
F11 C32 F10 106.8(18)
F11 C32 F12 104.1(11)
F10 C32 F12 105.1(13)
F11 C32 C31 114.5(14)
F10 C32 C31 113.3(11)
F12 C32 C31 112.1(16)
F13 C55 F14 109(2)
F13 C55 F15 104(3)
F14 C55 F15 103(2)
F13 C55 C56 114(2)
F14 C55 C56 117(2)
F15 C55 C56 109(2)
C36 C37 C39 117.6(10)
C36 C37 C38 120.0(13)
C39 C37 C38 122.4(13)
F19 C60 F21 106(2)
F19 C60 F20 105(3)
F21 C60 F20 99(3)
F19 C60 C61 117(2)
F21 C60 C61 112(3)
F20 C60 C61 116(2)
F7 C28 F8 103.1(18)
F7 C28 F9 108(2)
F8 C28 F9 106.7(17)
F7 C28 C29 113.3(14)
F8 C28 C29 113.4(18)
F9 C28 C29 112.1(16)
C58 C57 C56 122.8(15)
C58 C57 H57 118.6
C56 C57 H57 118.6
O10 C58 C57 125.2(14)
O10 C58 C59 115.6(18)
C57 C58 C59 119.1(18)
C48 C49 C51 119.1(12)
C48 C49 C50 119.6(16)
C51 C49 C50 121.3(16)
C54 C47 C48 121.4(12)
C54 C47 C46 120.8(10)
C48 C47 C46 117.6(12)
C49 C48 C47 118.5(14)
C49 C48 H48 120.8
C47 C48 H48 120.8
C69 C68 C67 118.9(15)
C69 C68 H68 120.6
C67 C68 H68 120.6
C70 C69 C68 120.8(12)
C70 C69 H69 119.6
C68 C69 H69 119.6
C69 C70 C71 120.9(15)
C69 C70 H70 119.6
C71 C70 H70 119.6
C5 C6 H6A 109.5
C5 C6 H6B 109.5
H6A C6 H6B 109.5
C5 C6 H6C 109.5
H6A C6 H6C 109.5
H6B C6 H6C 109.5
C63 C62 C61 122.3(16)
C63 C62 H62 118.8
C61 C62 H62 118.8
O12 C63 C62 126.8(16)
O12 C63 C64 117.2(16)
C62 C63 C64 115.7(16)
C37 C38 H38A 109.5
C37 C38 H38B 109.5
H38A C38 H38B 109.5
C37 C38 H38C 109.5
H38A C38 H38C 109.5
H38B C38 H38C 109.5
C17 C18 H18A 109.5
C17 C18 H18B 109.5
H18A C18 H18B 109.5
C17 C18 H18C 109.5
H18A C18 H18C 109.5
H18B C18 H18C 109.5
C49 C50 H50A 109.5
C49 C50 H50B 109.5
H50A C50 H50B 109.5
C49 C50 H50C 109.5
H50A C50 H50C 109.5
H50B C50 H50C 109.5
F3 C23 F1 101(2)
F3 C23 F2 109(2)
F1 C23 F2 98(3)
F3 C23 C24 118(2)
F1 C23 C24 113(2)
F2 C23 C24 116(2)
F22 C64 F24 103.3(19)
F22 C64 F23 104.6(18)
F24 C64 F23 100(2)
F22 C64 C63 121.8(18)
F24 C64 C63 111.0(16)
F23 C64 C63 113.3(18)
F6 C27 F5 108(3)
F6 C27 F4 115(2)
F5 C27 F4 89(2)
F6 C27 C26 122(2)
F5 C27 C26 110.3(16)
F4 C27 C26 107.1(18)
F16 C59 F18 106(3)
F16 C59 F17 97.0(19)
F18 C59 F17 106(3)
F16 C59 C58 112(2)
F18 C59 C58 119.8(16)
F17 C59 C58 114(3)

loop_
_geom_bond_atom_site_label_1
_geom_bond_atom_site_label_2
_geom_bond_distance
Ho1 O2 2.295(6)
Ho1 O6 2.317(8)
Ho1 O7 2.320(7)
Ho1 O3 2.325(8)
Ho1 O4 2.344(9)
Ho1 O5 2.403(8)
Ho1 O14 2.411(6)
Ho1 O15 2.426(6)
Ho2 O12 2.305(7)
Ho2 O1 2.320(6)
Ho2 O8 2.336(6)
Ho2 O9 2.343(8)
Ho2 O10 2.361(8)
Ho2 O11 2.380(9)
Ho2 O16 2.445(7)
Ho2 O13 2.445(7)
Co1 O2 2.029(6)
Co1 O1 2.036(6)
Co1 N1 2.166(7)
Co1 N2 2.168(7)
Co1 O13 2.246(6)
Co1 O15 2.255(6)
Co2 O8 2.032(7)
Co2 O7 2.045(8)
Co2 N3 2.192(8)
Co2 N4 2.198(9)
Co2 O16 2.247(6)
Co2 O14 2.266(6)
O16 C72 1.220(11)
O15 C72 1.291(12)
O13 C65 1.256(11)
O14 C65 1.289(11)
O1 C1 1.355(12)
O4 C26 1.228(16)
O3 C24 1.260(17)
O6 C31 1.275(16)
O5 C29 1.229(14)
C66 C67 1.392(17)
C66 C71 1.415(18)
C66 C65 1.447(13)
O2 C22 1.410(11)
O7 C33 1.363(12)
C12 N2 1.494(12)
C12 C11 1.509(15)
C12 H12A 0.9700
C12 H12B 0.9700
C11 N1 1.490(12)
C11 H11A 0.9700
C11 H11B 0.9700
C1 C2 1.393(15)
C1 C8 1.425(16)
C67 C68 1.423(16)
C67 H67 0.9300
C10 N1 1.508(13)
C10 H10A 0.9600
C10 H10B 0.9600
C10 H10C 0.9600
C71 C70 1.421(16)
C71 H71 0.9300
C8 C7 1.411(15)
C8 C9 1.451(16)
C7 C5 1.36(2)
C7 H7 0.9300
C13 N2 1.474(13)
C13 H13A 0.9600
C13 H13B 0.9600
C13 H13C 0.9600
C40 C39 1.364(16)
C40 C33 1.383(15)
C40 C41 1.519(16)
C33 C34 1.402(16)
C34 C36 1.379(16)
C34 C35 1.523(17)
C43 N3 1.491(15)
C43 C44 1.524(17)
C43 H43A 0.9700
C43 H43B 0.9700
C44 N4 1.511(15)
C44 H44A 0.9700
C44 H44B 0.9700
C45 N4 1.490(14)
C45 H45A 0.9600
C45 H45B 0.9600
C45 H45C 0.9600
N3 C41 1.463(17)
N3 C42 1.498(15)
N1 C9 1.472(13)
N4 C46 1.456(16)
N2 C14 1.477(13)
C15 C16 1.387(16)
C15 C22 1.390(14)
C15 C14 1.493(15)
C22 C20 1.346(14)
C26 C25 1.39(2)
C26 C27 1.50(3)
O12 C63 1.278(18)
O11 C61 1.229(19)
O10 C58 1.239(18)
C21 C20 1.514(17)
C21 H21A 0.9600
C21 H21B 0.9600
C21 H21C 0.9600
C46 C47 1.494(17)
C46 H46A 0.9700
C46 H46B 0.9700
C16 C17 1.36(2)
C16 H16 0.9300
C53 C52 1.50(2)
C53 H53A 0.9600
C53 H53B 0.9600
C53 H53C 0.9600
C54 C47 1.362(16)
C54 O8 1.380(11)
C54 C52 1.425(17)
C52 C51 1.381(19)
C20 C19 1.397(16)
C9 H9A 0.9700
C9 H9B 0.9700
C72 C73 1.510(13)
C74 C73 1.363(15)
C74 C75 1.390(17)
C74 H74 0.9300
C73 C78 1.389(15)
C78 C77 1.363(16)
C78 H78 0.9300
C77 C76 1.39(2)
C77 H77 0.9300
C35 H35A 0.9600
C35 H35B 0.9600
C35 H35C 0.9600
C41 H41A 0.9700
C41 H41B 0.9700
C3 C2 1.465(17)
C3 H3A 0.9600
C3 H3B 0.9600
C3 H3C 0.9600
C2 C4 1.411(17)
C75 C76 1.35(2)
C75 H75 0.9300
C25 C24 1.36(2)
C25 H25 0.9300
C42 H42A 0.9600
C42 H42B 0.9600
C42 H42C 0.9600
C24 C23 1.52(2)
C51 C49 1.39(2)
C51 H51 0.9300
C14 H14A 0.9700
C14 H14B 0.9700
C39 C37 1.42(2)
C39 H39 0.9300
C31 C30 1.39(2)
C31 C32 1.49(2)
C76 H76 0.9300
C56 O9 1.240(17)
C56 C57 1.46(3)
C56 C55 1.47(3)
C29 C30 1.399(19)
C29 C28 1.51(2)
C30 H30 0.9300
C36 C37 1.397(19)
C36 H36 0.9300
C17 C19 1.411(19)
C17 C18 1.563(19)
C61 C62 1.40(3)
C61 C60 1.51(3)
C4 C5 1.38(2)
C4 H4 0.9300
C19 H19 0.9300
C5 C6 1.548(19)
C32 F11 1.26(2)
C32 F10 1.298(16)
C32 F12 1.332(18)
F19 C60 1.22(2)
F13 C55 1.21(2)
F20 C60 1.31(3)
F15 C55 1.28(3)
F14 C55 1.27(2)
F21 C60 1.31(3)
C37 C38 1.554(16)
C28 F7 1.28(2)
C28 F8 1.29(2)
C28 F9 1.29(2)
F18 C59 1.27(3)
F17 C59 1.28(3)
F16 C59 1.27(4)
C57 C58 1.44(3)
C57 H57 0.9300
C58 C59 1.46(3)
C49 C48 1.39(2)
C49 C50 1.56(2)
C47 C48 1.395(17)
C48 H48 0.9300
C68 C69 1.41(3)
C68 H68 0.9300
C69 C70 1.37(3)
C69 H69 0.9300
C70 H70 0.9300
C6 H6A 0.9600
C6 H6B 0.9600
C6 H6C 0.9600
C62 C63 1.37(3)
C62 H62 0.9300
C63 C64 1.47(2)
C38 H38A 0.9600
C38 H38B 0.9600
C38 H38C 0.9600
C18 H18A 0.9600
C18 H18B 0.9600
C18 H18C 0.9600
C50 H50A 0.9600
C50 H50B 0.9600
C50 H50C 0.9600
C23 F3 1.25(2)
C23 F1 1.27(3)
C23 F2 1.29(3)
C64 F22 1.24(2)
C64 F24 1.24(2)
C64 F23 1.27(2)
C27 F6 1.08(2)
C27 F5 1.28(3)
C27 F4 1.29(2)
